data_4310903
loop_
_publ_author_name
'Carmen Anda'
'Antoni Llobet'
'Arthur E. Martell'
'Joseph Reibenspies'
'Emanuela Berni'
'Xavier Solans'

_publ_contact_author
;
Prof. Antoni Llobet,
Departament de Quimica
Universitat de Girona
Campus Montilivi
E-17071 Girona. Spain 
tel. int+34-972.418.272
fax int+34-972.418.150
;
_publ_contact_author_email 'antoni.llobet@udg.es '
_publ_section_title
;
 A Systematic Evaluation of Molecular Recognition Phenomena. 4. Selective
 Binding of Dicarboxylic Acids to Hexaazamacrocyclic Ligands Based on
 Molecular Flexibility
;
_journal_name_full 'Inorganic Chemistry'
_journal_page_first 2793
_journal_page_last 2802
_journal_paper_doi 10.1021/ic035121p
_journal_volume 43
_journal_year 2004
_chemical_formula_sum 'C18 H36 Br N3 O8'
_chemical_formula_weight 502.41
_chemical_name_systematic
; 
 ? 
;
_space_group_IT_number 2
_symmetry_cell_setting triclinic
_symmetry_space_group_name_Hall '-P 1'
_symmetry_space_group_name_H-M 'P -1'
_atom_sites_solution_hydrogens geom
_atom_sites_solution_primary direct
_atom_sites_solution_secondary difmap
_audit_creation_method SHELXL-97
_cell_angle_alpha 74.22(2)
_cell_angle_beta 65.170(10)
_cell_angle_gamma 68.070(10)
_cell_formula_units_Z 2
_cell_length_a 10.460(5)
_cell_length_b 11.650(5)
_cell_length_c 12.115(6)
_cell_measurement_reflns_used 400
_cell_measurement_temperature 162(2)
_cell_measurement_theta_max 50.5
_cell_measurement_theta_min 3.0
_cell_volume 1231.2(10)
_computing_cell_refinement 'Bruker Smart'
_computing_data_collection 'Bruker Smart'
_computing_data_reduction 'Bruker Saint'
_computing_molecular_graphics 'Bruker SHELXTL'
_computing_publication_material 'Bruker SHELXTL'
_computing_structure_refinement 'SHELXL-97 (Sheldrick, 1997)'
_computing_structure_solution 'SHELXS-97 (Sheldrick, 1990)'
_diffrn_ambient_temperature 162(2)
_diffrn_measured_fraction_theta_full 0.985
_diffrn_measured_fraction_theta_max 0.985
_diffrn_measurement_device_type 'CCD Area Detector'
_diffrn_measurement_method 'Phi and Omega Scans'
_diffrn_radiation_monochromator graphite
_diffrn_radiation_source 'fine-focus sealed tube'
_diffrn_radiation_type MoK\a
_diffrn_radiation_wavelength 0.71073
_diffrn_reflns_limit_h_max 13
_diffrn_reflns_limit_h_min -13
_diffrn_reflns_limit_k_max 15
_diffrn_reflns_limit_k_min -15
_diffrn_reflns_limit_l_max 15
_diffrn_reflns_limit_l_min -16
_diffrn_reflns_number 5350
_diffrn_reflns_theta_full 22.50
_diffrn_reflns_theta_max 22.50
_diffrn_reflns_theta_min 1.87
_exptl_absorpt_coefficient_mu 1.713
_exptl_absorpt_correction_type Sadabs
_exptl_crystal_colour colorless
_exptl_crystal_density_diffrn 1.355
_exptl_crystal_density_method 'not measured'
_exptl_crystal_description needle
_exptl_crystal_F_000 528
_exptl_crystal_size_max 0.3
_exptl_crystal_size_mid 0.02
_exptl_crystal_size_min 0.02
_refine_diff_density_max 1.038
_refine_diff_density_min -0.498
_refine_diff_density_rms 0.084
_refine_ls_extinction_method none
_refine_ls_goodness_of_fit_ref 1.052
_refine_ls_hydrogen_treatment mixed
_refine_ls_matrix_type full
_refine_ls_number_parameters 281
_refine_ls_number_reflns 3177
_refine_ls_number_restraints 0
_refine_ls_restrained_S_all 0.965
_refine_ls_R_factor_all 0.1025
_refine_ls_R_factor_gt 0.0685
_refine_ls_shift/su_max 0.038
_refine_ls_shift/su_mean 0.005
_refine_ls_structure_factor_coef Fsqd
_refine_ls_weighting_details 'calc w=1/[\s^2^(Fo^2^)+(0.0784P)^2^+2.9154P] where P=(Fo^2^+2Fc^2^)/3'
_refine_ls_weighting_scheme calc
_refine_ls_wR_factor_gt 0.1605
_refine_ls_wR_factor_ref 0.2092
_reflns_number_gt 3204
_reflns_number_total 5350
_reflns_threshold_expression >2sigma(I)
_cod_data_source_file ic035121psi20030924_033718_1.cif
_cod_data_source_block am78
_cod_depositor_comments
;
The following automatic conversions were performed:
'_symmetry_cell_setting' value 'Triclinic' changed to 'triclinic'
according to '/home/saulius/struct/CIF-dictionaries/cif_core.dic'
dictionary named 'cif_core.dic' version 2.4.1 from 2010-06-29.

Automatic conversion script
Id: cif_fix_enum 1527 2010-12-29 10:47:43Z saulius 
;
_cod_database_code 4310903

loop_
_symmetry_equiv_pos_as_xyz
'x, y, z'
'-x, -y, -z'

loop_
_atom_site_label
_atom_site_type_symbol
_atom_site_fract_x
_atom_site_fract_y
_atom_site_fract_z
_atom_site_U_iso_or_equiv
_atom_site_adp_type
_atom_site_occupancy
_atom_site_symmetry_multiplicity
_atom_site_calc_flag
_atom_site_refinement_flags
_atom_site_disorder_assembly
_atom_site_disorder_group
Br1 Br -1.02008(13) 0.82699(12) -0.47981(13) 0.0458(4) Uani 0.50 1 d P . .
Br1' Br -1.02549(17) 0.89849(13) -0.03509(17) 0.0654(5) Uani 0.50 1 d P . .
O1 O -0.6810(4) 0.3691(4) 0.2099(4) 0.0434(11) Uani 1 1 d . . .
O2 O -0.8766(4) 0.5322(3) 0.2622(3) 0.0293(9) Uani 1 1 d . . .
O3 O -1.0315(4) 0.4557(3) 0.1858(3) 0.0301(9) Uani 1 1 d . . .
O4 O -1.3090(4) 0.5900(3) 0.2089(3) 0.0261(8) Uani 1 1 d . . .
O5 O -1.3541(4) 0.4344(3) 0.1721(3) 0.0309(9) Uani 1 1 d . . .
O6 O -0.3931(9) 0.9699(8) -0.1223(9) 0.147(3) Uani 1 1 d . . .
H6D H -0.3875 0.9315 -0.0532 0.176 Uiso 1 1 d R . .
H6C H -0.3661 0.9274 -0.1794 0.176 Uiso 1 1 d R . .
O7 O -0.6941(13) 0.1686(6) 0.9299(6) 0.132(6) Uani 0.80(2) 1 d P . .
H7C H -0.6414 0.2006 0.9427 0.159 Uiso 1 1 d R . .
H7D H -0.7843 0.1816 0.9425 0.159 Uiso 1 1 d R . .
O8 O -0.1013(4) 0.9797(5) -0.2802(4) 0.0559(12) Uani 1 1 d . . .
H8C H -0.0842 1.0492 -0.3139 0.067 Uiso 1 1 d R . .
H8D H -0.0752 0.9264 -0.3274 0.067 Uiso 1 1 d R . .
N1 N -0.6011(4) 0.7811(4) -0.1520(4) 0.0210(9) Uani 1 1 d . . .
H1A H -0.6557 0.7350 -0.1522 0.025 Uiso 1 1 calc R . .
H1D H -0.5034 0.7348 -0.1794 0.025 Uiso 1 1 calc R . .
N2 N -0.6416(4) 0.5883(4) 0.2725(4) 0.0227(10) Uani 1 1 d . . .
H2A H -0.7123 0.5542 0.2815 0.027 Uiso 1 1 calc R . .
H2D H -0.5509 0.5327 0.2387 0.027 Uiso 1 1 calc R . .
N3 N -0.8268(4) 0.3662(4) 0.6477(4) 0.0220(9) Uani 1 1 d . . .
H3A H -0.9262 0.3875 0.6934 0.026 Uiso 1 1 calc R . .
H3D H -0.7800 0.3765 0.6921 0.026 Uiso 1 1 calc R . .
C1 C -0.6222(6) 0.8967(5) -0.2386(5) 0.0339(13) Uani 1 1 d . . .
H1B H -0.5644 0.9471 -0.2381 0.041 Uiso 1 1 calc R . .
H1C H -0.7276 0.9462 -0.2103 0.041 Uiso 1 1 calc R . .
C2 C -0.6430(6) 0.8011(5) -0.0252(5) 0.0293(13) Uani 1 1 d . . .
H2B H -0.7477 0.8520 0.0044 0.035 Uiso 1 1 calc R . .
H2C H -0.5826 0.8487 -0.0240 0.035 Uiso 1 1 calc R . .
C3 C -0.6228(5) 0.6814(5) 0.0600(5) 0.0249(12) Uani 1 1 d . . .
H3B H -0.5200 0.6275 0.0274 0.030 Uiso 1 1 calc R . .
H3C H -0.6894 0.6369 0.0645 0.030 Uiso 1 1 calc R . .
C4 C -0.6551(5) 0.7044(4) 0.1864(5) 0.0238(12) Uani 1 1 d . . .
H4A H -0.5858 0.7461 0.1821 0.029 Uiso 1 1 calc R . .
H4B H -0.7564 0.7614 0.2174 0.029 Uiso 1 1 calc R . .
C5 C -0.6570(5) 0.6027(4) 0.3945(5) 0.0230(12) Uani 1 1 d . . .
H5A H -0.7490 0.6700 0.4265 0.028 Uiso 1 1 calc R . .
H5B H -0.5737 0.6299 0.3857 0.028 Uiso 1 1 calc R . .
C6 C -0.6607(5) 0.4872(5) 0.4874(4) 0.0239(12) Uani 1 1 d . . .
H6A H -0.6439 0.4987 0.5577 0.029 Uiso 1 1 calc R . .
H6B H -0.5789 0.4157 0.4498 0.029 Uiso 1 1 calc R . .
C7 C -0.8040(5) 0.4562(5) 0.5345(5) 0.0252(12) Uani 1 1 d . . .
H7A H -0.8866 0.5343 0.5498 0.030 Uiso 1 1 calc R . .
H7B H -0.8072 0.4218 0.4697 0.030 Uiso 1 1 calc R . .
C8 C -0.7769(5) 0.2318(5) 0.6361(5) 0.0267(12) Uani 1 1 d . . .
H8A H -0.8358 0.2169 0.5983 0.032 Uiso 1 1 calc R . .
H8B H -0.7952 0.1829 0.7191 0.032 Uiso 1 1 calc R . .
C9 C -0.6161(5) 0.1862(4) 0.5600(5) 0.0220(11) Uani 1 1 d . . .
C10 C -0.5078(6) 0.1652(4) 0.6064(5) 0.0248(12) Uani 1 1 d . . .
H10A H -0.5355 0.1761 0.6891 0.030 Uiso 1 1 calc R . .
C11 C -0.3612(6) 0.1288(5) 0.5350(5) 0.0264(12) Uani 1 1 d . . .
H11A H -0.2883 0.1168 0.5678 0.032 Uiso 1 1 calc R . .
C12 C -0.3202(6) 0.1100(5) 0.4184(5) 0.0307(13) Uani 1 1 d . . .
H12A H -0.2181 0.0847 0.3700 0.037 Uiso 1 1 calc R . .
C13 C -0.4233(6) 0.1266(4) 0.3671(5) 0.0238(11) Uani 1 1 d . . .
C14 C -0.5718(6) 0.1645(4) 0.4396(5) 0.0245(12) Uani 1 1 d . . .
H14A H -0.6443 0.1759 0.4067 0.029 Uiso 1 1 calc R . .
C15 C -0.8103(6) 0.4309(5) 0.2173(5) 0.0269(12) Uani 1 1 d . . .
C16 C -0.8870(5) 0.3794(5) 0.1714(5) 0.0290(12) Uani 1 1 d . . .
H16A H -0.8305 0.3710 0.0834 0.035 Uiso 1 1 calc R . .
H16B H -0.8895 0.2951 0.2167 0.035 Uiso 1 1 calc R . .
C17 C -1.1142(6) 0.4014(5) 0.1574(5) 0.0324(13) Uani 1 1 d . . .
H17A H -1.1140 0.3188 0.2080 0.039 Uiso 1 1 calc R . .
H17B H -1.0665 0.3884 0.0700 0.039 Uiso 1 1 calc R . .
C18 C -1.2693(5) 0.4825(5) 0.1808(5) 0.0234(12) Uani 1 1 d . . .

loop_
_atom_site_aniso_label
_atom_site_aniso_U_11
_atom_site_aniso_U_22
_atom_site_aniso_U_33
_atom_site_aniso_U_23
_atom_site_aniso_U_13
_atom_site_aniso_U_12
Br1 0.0322(7) 0.0465(8) 0.0638(9) -0.0095(6) -0.0235(6) -0.0082(5)
Br1' 0.0624(9) 0.0443(8) 0.1072(13) -0.0267(8) -0.0450(9) -0.0062(7)
O1 0.022(2) 0.047(2) 0.067(3) -0.018(2) -0.023(2) -0.0011(18)
O2 0.0194(18) 0.037(2) 0.037(2) -0.0103(18) -0.0097(17) -0.0117(17)
O3 0.0209(19) 0.031(2) 0.047(2) -0.0121(17) -0.0176(17) -0.0049(16)
O4 0.0243(19) 0.025(2) 0.035(2) -0.0113(16) -0.0141(16) -0.0048(15)
O5 0.0239(19) 0.035(2) 0.045(2) -0.0148(18) -0.0159(17) -0.0093(16)
O6 0.114(6) 0.145(7) 0.184(9) -0.004(6) -0.044(6) -0.064(6)
O7 0.270(14) 0.049(5) 0.032(4) -0.010(3) 0.001(5) -0.058(6)
O8 0.037(2) 0.078(3) 0.043(3) -0.013(2) -0.011(2) -0.007(2)
N1 0.012(2) 0.024(2) 0.028(2) -0.0061(19) -0.0053(18) -0.0071(17)
N2 0.015(2) 0.028(2) 0.029(2) -0.005(2) -0.0077(19) -0.0091(18)
N3 0.011(2) 0.032(2) 0.030(2) -0.0077(19) -0.0088(18) -0.0091(18)
C1 0.038(3) 0.023(3) 0.034(3) -0.005(2) -0.010(3) -0.004(2)
C2 0.032(3) 0.029(3) 0.027(3) -0.011(2) -0.009(3) -0.005(2)
C3 0.021(3) 0.024(3) 0.028(3) -0.003(2) -0.007(2) -0.007(2)
C4 0.025(3) 0.020(3) 0.030(3) 0.001(2) -0.016(2) -0.007(2)
C5 0.018(3) 0.026(3) 0.033(3) -0.007(2) -0.013(2) -0.008(2)
C6 0.020(3) 0.036(3) 0.022(3) -0.008(2) -0.008(2) -0.012(2)
C7 0.021(3) 0.032(3) 0.024(3) -0.007(2) -0.008(2) -0.009(2)
C8 0.030(3) 0.030(3) 0.029(3) -0.002(2) -0.011(2) -0.018(2)
C9 0.022(3) 0.017(3) 0.031(3) 0.000(2) -0.011(2) -0.011(2)
C10 0.038(3) 0.022(3) 0.019(3) -0.004(2) -0.013(3) -0.010(2)
C11 0.024(3) 0.028(3) 0.034(3) -0.009(2) -0.018(3) -0.004(2)
C12 0.015(3) 0.026(3) 0.045(4) -0.004(3) -0.005(3) -0.006(2)
C13 0.029(3) 0.017(3) 0.025(3) 0.000(2) -0.011(2) -0.008(2)
C14 0.028(3) 0.021(3) 0.032(3) -0.003(2) -0.018(3) -0.007(2)
C15 0.023(3) 0.037(3) 0.022(3) 0.001(3) -0.010(2) -0.012(3)
C16 0.020(3) 0.030(3) 0.037(3) -0.012(2) -0.009(2) -0.004(2)
C17 0.030(3) 0.033(3) 0.042(4) -0.011(3) -0.017(3) -0.010(2)
C18 0.023(3) 0.028(3) 0.025(3) -0.004(2) -0.010(2) -0.012(2)

loop_
_atom_type_symbol
_atom_type_description
_atom_type_scat_dispersion_real
_atom_type_scat_dispersion_imag
_atom_type_scat_source
C C 0.0033 0.0016 'International Tables Vol C Tables 4.2.6.8 and 6.1.1.4'
H H 0.0000 0.0000 'International Tables Vol C Tables 4.2.6.8 and 6.1.1.4'
N N 0.0061 0.0033 'International Tables Vol C Tables 4.2.6.8 and 6.1.1.4'
O O 0.0106 0.0060 'International Tables Vol C Tables 4.2.6.8 and 6.1.1.4'
Br Br -0.2901 2.4595 'International Tables Vol C Tables 4.2.6.8 and 6.1.1.4'

loop_
_geom_angle_atom_site_label_1
_geom_angle_atom_site_label_2
_geom_angle_atom_site_label_3
_geom_angle
_geom_angle_site_symmetry_1
_geom_angle_site_symmetry_3
_geom_angle_publ_flag
C16 O3 C17 113.5(4) . . ?
C2 N1 C1 114.4(4) . . ?
C5 N2 C4 114.8(4) . . ?
C7 N3 C8 118.2(4) . . ?
N1 C1 C13 113.2(4) . 2_465 ?
N1 C2 C3 112.6(4) . . ?
C2 C3 C4 111.4(4) . . ?
N2 C4 C3 112.1(4) . . ?
N2 C5 C6 115.1(4) . . ?
C5 C6 C7 113.6(4) . . ?
N3 C7 C6 114.5(4) . . ?
N3 C8 C9 112.9(4) . . ?
C14 C9 C10 118.0(5) . . ?
C14 C9 C8 120.8(4) . . ?
C10 C9 C8 121.2(5) . . ?
C11 C10 C9 121.1(5) . . ?
C12 C11 C10 120.1(5) . . ?
C11 C12 C13 121.7(5) . . ?
C14 C13 C12 117.9(5) . . ?
C14 C13 C1 120.4(5) . 2_465 ?
C12 C13 C1 121.6(5) . 2_465 ?
C9 C14 C13 121.1(4) . . ?
O1 C15 O2 122.8(5) . . ?
O1 C15 C16 117.2(5) . . ?
O2 C15 C16 119.9(4) . . ?
O3 C16 C15 112.1(4) . . ?
O3 C17 C18 111.5(4) . . ?
O5 C18 O4 124.3(4) . . ?
O5 C18 C17 115.3(4) . . ?
O4 C18 C17 120.5(4) . . ?

loop_
_geom_bond_atom_site_label_1
_geom_bond_atom_site_label_2
_geom_bond_distance
_geom_bond_site_symmetry_2
_geom_bond_publ_flag
O1 C15 1.250(6) . ?
O2 C15 1.261(6) . ?
O3 C16 1.402(6) . ?
O3 C17 1.429(6) . ?
O4 C18 1.257(6) . ?
O5 C18 1.262(6) . ?
N1 C2 1.469(6) . ?
N1 C1 1.472(7) . ?
N2 C5 1.467(6) . ?
N2 C4 1.466(6) . ?
N3 C7 1.472(6) . ?
N3 C8 1.481(6) . ?
C1 C13 1.495(7) 2_465 ?
C2 C3 1.495(7) . ?
C3 C4 1.501(7) . ?
C5 C6 1.502(7) . ?
C6 C7 1.510(7) . ?
C8 C9 1.502(7) . ?
C9 C14 1.396(7) . ?
C9 C10 1.382(7) . ?
C10 C11 1.371(7) . ?
C11 C12 1.348(8) . ?
C12 C13 1.389(7) . ?
C13 C14 1.390(7) . ?
C13 C1 1.495(7) 2_465 ?
C15 C16 1.492(7) . ?
C17 C18 1.490(7) . ?
